data_2021414
loop_
_publ_author_name
'Tan, Sang Loon'
'Tiekink, Edward R. T.'

_publ_section_title
;
 A 1:2 co-crystal of 2,2&#x2032;-dithiodibenzoic acid and benzoic acid:
 crystal structure, Hirshfeld surface analysis and computational study
;
_journal_coeditor_code HB7790
_journal_issue 1
_journal_name_full 'Acta Crystallographica Section E Crystallographic Communications'
_journal_page_first 1
_journal_paper_doi 10.1107/S2056989018017097
_journal_volume 75
_journal_year 2019
_chemical_formula_iupac 'C14 H10 O4 S2, 2C7 H6 O2'
_chemical_formula_moiety 'C14 H10 O4 S2, 2(C7 H6 O2)'
_chemical_formula_sum 'C28 H22 O8 S2'
_chemical_formula_weight 550.58
_chemical_name_systematic
;
2,2'-Dithiodibenzoic acid--benzoic acid (1/2)
;
_space_group_crystal_system monoclinic
_space_group_IT_number 15
_space_group_name_Hall '-C 2yc'
_space_group_name_H-M_alt 'C 1 2/c 1'
_symmetry_space_group_name_Hall '-C 2yc'
_symmetry_space_group_name_H-M 'C 1 2/c 1'
_atom_sites_solution_hydrogens mixed
_atom_sites_solution_primary dual
_cell_angle_alpha 90
_cell_angle_beta 95.864(2)
_cell_angle_gamma 90
_cell_formula_units_Z 4
_cell_length_a 8.23110(10)
_cell_length_b 13.3220(2)
_cell_length_c 22.7038(3)
_cell_measurement_reflns_used 18092
_cell_measurement_temperature 100.00(10)
_cell_measurement_theta_max 76.1700
_cell_measurement_theta_min 3.8970
_cell_volume 2476.55(6)
_computing_cell_refinement
;
CrysAlis PRO (Rigaku OD, 2018)
;
_computing_data_collection
;
CrysAlis PRO (Rigaku OD, 2018)
;
_computing_data_reduction
;
CrysAlis PRO (Rigaku OD, 2018)
;
_computing_molecular_graphics
;
ORTEP-3 for Windows (Farrugia, 2012), OLEX2 (Dolomanov <i>et al.</i>,
2009)
and Mercury (Macrae <i>et al.</i>, 2006)
;
_computing_publication_material
;
publCIF (Westrip, 2010)
;
_computing_structure_refinement
;
SHELXL (Sheldrick, 2015<i>a</i>)
;
_computing_structure_solution
;
SHELXT (Sheldrick, 2015<i>b</i>)
;
_diffrn_ambient_temperature 100.00(10)
_diffrn_detector 'CCD plate'
_diffrn_detector_area_resol_mean 5.2558
_diffrn_measured_fraction_theta_full 1.000
_diffrn_measured_fraction_theta_max 0.995
_diffrn_measurement_device 'four-circle diffractometer'
_diffrn_measurement_device_type 'XtaLAB Synergy, Dualflex, AtlasS2'
_diffrn_measurement_method '\w scans'
_diffrn_radiation_monochromator mirror
_diffrn_radiation_probe x-ray
_diffrn_radiation_type CuK\a
_diffrn_radiation_wavelength 1.54184
_diffrn_reflns_av_R_equivalents 0.0390
_diffrn_reflns_av_unetI/netI 0.0132
_diffrn_reflns_limit_h_max 10
_diffrn_reflns_limit_h_min -10
_diffrn_reflns_limit_k_max 16
_diffrn_reflns_limit_k_min -16
_diffrn_reflns_limit_l_max 28
_diffrn_reflns_limit_l_min -28
_diffrn_reflns_number 32177
_diffrn_reflns_theta_full 67.684
_diffrn_reflns_theta_max 76.190
_diffrn_reflns_theta_min 3.915
_diffrn_source 'micro-focus sealed X-ray tube'
_exptl_absorpt_coefficient_mu 2.407
_exptl_absorpt_correction_T_max 1.000
_exptl_absorpt_correction_T_min 0.643
_exptl_absorpt_correction_type gaussian
_exptl_absorpt_process_details
;
(CrysAlis PRO; Rigaku OD, 2018)
;
_exptl_crystal_colour colourless
_exptl_crystal_density_diffrn 1.477
_exptl_crystal_description prism
_exptl_crystal_F_000 1144
_exptl_crystal_size_max 0.198
_exptl_crystal_size_mid 0.112
_exptl_crystal_size_min 0.062
_refine_diff_density_max 0.663
_refine_diff_density_min -0.490
_refine_ls_extinction_method none
_refine_ls_goodness_of_fit_ref 1.082
_refine_ls_hydrogen_treatment mixed
_refine_ls_matrix_type full
_refine_ls_number_parameters 180
_refine_ls_number_reflns 2589
_refine_ls_number_restraints 0
_refine_ls_restrained_S_all 1.082
_refine_ls_R_factor_all 0.0401
_refine_ls_R_factor_gt 0.0392
_refine_ls_shift/su_max 0.001
_refine_ls_shift/su_mean 0.000
_refine_ls_structure_factor_coef Fsqd
_refine_ls_weighting_details 'w=1/[\s^2^(Fo^2^)+(0.0597P)^2^+4.0853P] where P=(Fo^2^+2Fc^2^)/3'
_refine_ls_weighting_scheme calc
_refine_ls_wR_factor_gt 0.1082
_refine_ls_wR_factor_ref 0.1091
_reflns_number_gt 2511
_reflns_number_total 2589
_reflns_threshold_expression 'I > 2\s(I)'
_cod_data_source_file hb7790sup1.cif
_cod_data_source_block I
_cod_database_code 2021414
_shelx_space_group_comment
;
The symmetry employed for this shelxl refinement is uniquely defined
by the following loop, which should always be used as a source of
symmetry information in preference to the above space-group names.
They are only intended as comments.
;

loop_
_space_group_symop_operation_xyz
'x, y, z'
'-x, y, -z+1/2'
'x+1/2, y+1/2, z'
'-x+1/2, y+1/2, -z+1/2'
'-x, -y, -z'
'x, -y, z-1/2'
'-x+1/2, -y+1/2, -z'
'x+1/2, -y+1/2, z-1/2'

loop_
_atom_site_type_symbol
_atom_site_label
_atom_site_fract_x
_atom_site_fract_y
_atom_site_fract_z
_atom_site_U_iso_or_equiv
_atom_site_adp_type
_atom_site_calc_flag
_atom_site_occupancy
S S1 0.50125(5) 0.53534(3) 0.29507(2) 0.01870(14) Uani d 1
O O1 0.29643(16) 0.49404(10) 0.46525(5) 0.0239(3) Uani d 1
H H1o 0.328(3) 0.544(2) 0.4890(12) 0.042(7) Uiso d 1
O O2 0.46078(15) 0.57402(9) 0.40809(5) 0.0213(3) Uani d 1
O O3 0.52518(17) 0.72548(10) 0.48274(6) 0.0260(3) Uani d 1
H H3o 0.502(4) 0.676(2) 0.4589(13) 0.053(8) Uiso d 1
O O4 0.35583(16) 0.64485(9) 0.53788(5) 0.0237(3) Uani d 1
C C1 0.3639(2) 0.50608(12) 0.41556(7) 0.0179(3) Uani d 1
C C2 0.3123(2) 0.43148(12) 0.36912(7) 0.0175(3) Uani d 1
C C3 0.3622(2) 0.43865(12) 0.31172(7) 0.0172(3) Uani d 1
C C4 0.3046(2) 0.36819(13) 0.26917(7) 0.0192(3) Uani d 1
H H4 0.336143 0.372512 0.231068 0.023 Uiso calc 1
C C5 0.2004(2) 0.29140(13) 0.28321(8) 0.0213(4) Uani d 1
H H5 0.162961 0.244879 0.254423 0.026 Uiso calc 1
C C6 0.1519(2) 0.28379(13) 0.33971(8) 0.0220(4) Uani d 1
H H6 0.083137 0.232083 0.349054 0.026 Uiso calc 1
C C7 0.2070(2) 0.35389(13) 0.38213(8) 0.0208(3) Uani d 1
H H7 0.173415 0.349359 0.419926 0.025 Uiso calc 1
C C8 0.4462(2) 0.71641(13) 0.53011(7) 0.0195(3) Uani d 1
C C9 0.4761(2) 0.79789(13) 0.57426(7) 0.0196(3) Uani d 1
C C10 0.4020(2) 0.79189(13) 0.62667(7) 0.0212(4) Uani d 1
H H10 0.331481 0.739174 0.632630 0.025 Uiso calc 1
C C11 0.4340(2) 0.86479(14) 0.66992(8) 0.0234(4) Uani d 1
H H11 0.384929 0.860972 0.704986 0.028 Uiso calc 1
C C12 0.5395(2) 0.94372(14) 0.66082(8) 0.0238(4) Uani d 1
H H12 0.561938 0.992032 0.690087 0.029 Uiso calc 1
C C13 0.6111(2) 0.95056(14) 0.60843(8) 0.0247(4) Uani d 1
H H13 0.680059 1.004025 0.602298 0.030 Uiso calc 1
C C14 0.5801(2) 0.87766(13) 0.56496(8) 0.0225(4) Uani d 1
H H14 0.628625 0.882052 0.529801 0.027 Uiso calc 1

loop_
_atom_site_aniso_label
_atom_site_aniso_U_11
_atom_site_aniso_U_22
_atom_site_aniso_U_33
_atom_site_aniso_U_12
_atom_site_aniso_U_13
_atom_site_aniso_U_23
S1 0.0254(2) 0.0140(2) 0.0171(2) -0.00272(14) 0.00424(16) -0.00104(13)
O1 0.0350(7) 0.0198(6) 0.0178(6) -0.0079(5) 0.0079(5) -0.0026(5)
O2 0.0281(6) 0.0181(6) 0.0184(6) -0.0062(5) 0.0054(5) -0.0024(4)
O3 0.0380(8) 0.0203(6) 0.0212(6) -0.0079(5) 0.0110(5) -0.0048(5)
O4 0.0312(7) 0.0193(6) 0.0212(6) -0.0069(5) 0.0062(5) -0.0025(5)
C1 0.0218(8) 0.0153(8) 0.0169(8) 0.0010(6) 0.0027(6) 0.0012(6)
C2 0.0211(8) 0.0132(8) 0.0181(8) 0.0005(6) 0.0006(6) -0.0002(6)
C3 0.0202(8) 0.0120(7) 0.0193(8) 0.0003(6) 0.0014(6) 0.0006(6)
C4 0.0221(8) 0.0171(8) 0.0184(8) -0.0002(6) 0.0023(6) -0.0014(6)
C5 0.0238(8) 0.0159(8) 0.0238(8) -0.0017(6) -0.0001(6) -0.0037(6)
C6 0.0247(8) 0.0147(8) 0.0266(9) -0.0039(7) 0.0022(7) 0.0002(6)
C7 0.0258(8) 0.0169(8) 0.0201(8) -0.0012(7) 0.0033(6) 0.0016(6)
C8 0.0228(8) 0.0173(8) 0.0186(8) -0.0006(6) 0.0027(6) 0.0008(6)
C9 0.0238(8) 0.0163(8) 0.0184(8) 0.0008(6) 0.0010(6) -0.0004(6)
C10 0.0233(8) 0.0186(8) 0.0219(8) -0.0009(6) 0.0030(6) 0.0011(6)
C11 0.0269(9) 0.0235(9) 0.0200(8) 0.0015(7) 0.0033(7) -0.0016(7)
C12 0.0279(9) 0.0197(8) 0.0232(9) 0.0015(7) -0.0006(7) -0.0048(7)
C13 0.0276(9) 0.0183(8) 0.0282(9) -0.0035(7) 0.0026(7) -0.0012(7)
C14 0.0272(9) 0.0198(8) 0.0212(8) -0.0028(7) 0.0051(7) -0.0008(7)

loop_
_atom_type_symbol
_atom_type_description
_atom_type_scat_dispersion_real
_atom_type_scat_dispersion_imag
_atom_type_scat_source
C C 0.0181 0.0091 'International Tables Vol C Tables 4.2.6.8 and 6.1.1.4'
H H 0.0000 0.0000 'International Tables Vol C Tables 4.2.6.8 and 6.1.1.4'
O O 0.0492 0.0322 'International Tables Vol C Tables 4.2.6.8 and 6.1.1.4'
S S 0.3331 0.5567 'International Tables Vol C Tables 4.2.6.8 and 6.1.1.4'

loop_
_exptl_crystal_face_index_h
_exptl_crystal_face_index_k
_exptl_crystal_face_index_l
_exptl_crystal_face_perp_dist
-4 5 0 0.0374
0 0 -1 0.0317
-1 -1 5 0.0513
1 1 -5 0.0591
0 0 1 0.0307
-5 -2 -4 0.0728
0 -5 1 0.0965
0 5 -1 0.0599
-1 -1 -5 0.0569
5 2 4 0.0753
-3 5 -3 0.0376
0 -5 -1 0.0977
-5 -3 -2 0.0829
5 1 2 0.0692
3 -5 -1 0.0683

loop_
_geom_angle_atom_site_label_1
_geom_angle_atom_site_label_2
_geom_angle_atom_site_label_3
_geom_angle_site_symmetry_3
_geom_angle
C3 S1 S1 2_655 105.68(6)
C1 O1 H1o . 107.9(18)
C8 O3 H3o . 110(2)
O1 C1 C2 . 114.38(14)
O2 C1 O1 . 122.96(15)
O2 C1 C2 . 122.65(15)
C3 C2 C1 . 121.58(15)
C7 C2 C1 . 119.01(15)
C7 C2 C3 . 119.38(15)
C2 C3 S1 . 119.84(12)
C4 C3 S1 . 121.18(13)
C4 C3 C2 . 118.96(15)
C3 C4 H4 . 119.7
C5 C4 C3 . 120.63(16)
C5 C4 H4 . 119.7
C4 C5 H5 . 119.7
C6 C5 C4 . 120.52(16)
C6 C5 H5 . 119.7
C5 C6 H6 . 120.3
C7 C6 C5 . 119.36(16)
C7 C6 H6 . 120.3
C2 C7 H7 . 119.4
C6 C7 C2 . 121.15(16)
C6 C7 H7 . 119.4
O3 C8 C9 . 115.08(15)
O4 C8 O3 . 122.88(16)
O4 C8 C9 . 122.04(15)
C10 C9 C8 . 118.64(16)
C10 C9 C14 . 120.14(16)
C14 C9 C8 . 121.19(15)
C9 C10 H10 . 120.1
C11 C10 C9 . 119.78(17)
C11 C10 H10 . 120.1
C10 C11 H11 . 120.0
C10 C11 C12 . 119.96(17)
C12 C11 H11 . 120.0
C11 C12 H12 . 119.9
C13 C12 C11 . 120.29(17)
C13 C12 H12 . 119.9
C12 C13 H13 . 120.0
C12 C13 C14 . 120.09(17)
C14 C13 H13 . 120.0
C9 C14 H14 . 120.1
C13 C14 C9 . 119.73(16)
C13 C14 H14 . 120.1

loop_
_geom_bond_atom_site_label_1
_geom_bond_atom_site_label_2
_geom_bond_site_symmetry_2
_geom_bond_distance
S1 S1 2_655 2.0446(8)
S1 C3 . 1.7889(17)
O1 H1o . 0.88(3)
O1 C1 . 1.317(2)
O2 C1 . 1.229(2)
O3 H3o . 0.87(3)
O3 C8 . 1.318(2)
O4 C8 . 1.233(2)
C1 C2 . 1.479(2)
C2 C3 . 1.409(2)
C2 C7 . 1.400(2)
C3 C4 . 1.395(2)
C4 H4 . 0.9300
C4 C5 . 1.393(2)
C5 H5 . 0.9300
C5 C6 . 1.385(2)
C6 H6 . 0.9300
C6 C7 . 1.384(2)
C7 H7 . 0.9300
C8 C9 . 1.481(2)
C9 C10 . 1.393(2)
C9 C14 . 1.395(2)
C10 H10 . 0.9300
C10 C11 . 1.387(2)
C11 H11 . 0.9300
C11 C12 . 1.393(3)
C12 H12 . 0.9300
C12 C13 . 1.383(3)
C13 H13 . 0.9300
C13 C14 . 1.390(3)
C14 H14 . 0.9300

loop_
_geom_hbond_atom_site_label_D
_geom_hbond_atom_site_label_H
_geom_hbond_atom_site_label_A
_geom_hbond_site_symmetry_A
_geom_hbond_distance_DH
_geom_hbond_distance_HA
_geom_hbond_distance_DA
_geom_hbond_angle_DHA
O1 H1O O4 . 0.88(3) 1.74(3) 2.6134(17) 170(2)
O3 H3O O2 . 0.86(3) 1.79(3) 2.6535(18) 178(4)
C7 H7 O3 3_445 0.93 2.57 3.329(2) 139
C14 H14 O1 3 0.93 2.59 3.395(2) 145

_cod_database_fobs_code 2021414
